data_4347869
loop_
_publ_author_name
'Uemura, Kazuhiro'
'Uesugi, Naoyuki'
'Matsuyama, Akina'
'Ebihara, Masahiro'
'Yoshikawa, Hirofumi'
'Awaga, Kunio'

_publ_section_title
;
 Integration of Paramagnetic Diruthenium Complexes into an Extended Chain
 by Heterometallic Metal-Metal Bonds with Diplatinum Complexes.
;
_journal_issue 14
_journal_name_full 'Inorganic chemistry'
_journal_page_first 7003
_journal_page_last 7011
_journal_paper_doi 10.1021/acs.inorgchem.6b00741
_journal_volume 55
_journal_year 2016
_chemical_formula_sum 'C36 F24 N14 O28 P4 Pt4 Ru4'
_chemical_formula_weight 2841.02
_space_group_IT_number 59
_space_group_name_Hall '-P 2ab 2a'
_space_group_name_H-M_alt 'P m m n :2'
_symmetry_cell_setting orthorhombic
_symmetry_space_group_name_H-M 'P m m n :2'
_atom_sites_solution_hydrogens geom
_atom_sites_solution_primary direct
_atom_sites_solution_secondary difmap
_audit_creation_method SHELXL-97
_cell_angle_alpha 90.00
_cell_angle_beta 90.00
_cell_angle_gamma 90.00
_cell_formula_units_Z 2
_cell_length_a 16.289(2)
_cell_length_b 18.797(3)
_cell_length_c 16.207(2)
_cell_measurement_reflns_used 12826
_cell_measurement_temperature 123(2)
_cell_measurement_theta_max 27.4855
_cell_measurement_theta_min 3.0017
_cell_volume 4962.3(12)
_computing_cell_refinement CRYSTALCLEAR
_computing_data_collection CRYSTALCLEAR
_computing_data_reduction CRYSTALCLEAR
_computing_molecular_graphics 'Yadokari-XG 2009 (Wakita, Nemoto et al., 2009)'
_computing_publication_material 'Yadokari-XG 2009 (Wakita, Nemoto et al., 2009)'
_computing_structure_refinement 'SHELXL-97 (Sheldrick, 1997)'
_computing_structure_solution 'SHELXS-97 (Sheldrick, 1990)'
_diffrn_ambient_temperature 123(2)
_diffrn_detector_area_resol_mean 14.6199
_diffrn_measured_fraction_theta_full 0.996
_diffrn_measured_fraction_theta_max 0.996
_diffrn_measurement_device_type 'Rigaku/MSC Mercury CCD'
_diffrn_measurement_method dtprofit.ref
_diffrn_radiation_monochromator 'Graphite Monochromator'
_diffrn_radiation_source 'Rotating Anode'
_diffrn_radiation_type MoK\a
_diffrn_radiation_wavelength 0.71070
_diffrn_reflns_av_R_equivalents 0.0564
_diffrn_reflns_av_sigmaI/netI 0.0423
_diffrn_reflns_limit_h_max 20
_diffrn_reflns_limit_h_min -21
_diffrn_reflns_limit_k_max 24
_diffrn_reflns_limit_k_min -24
_diffrn_reflns_limit_l_max 21
_diffrn_reflns_limit_l_min -15
_diffrn_reflns_number 39825
_diffrn_reflns_theta_full 27.50
_diffrn_reflns_theta_max 27.50
_diffrn_reflns_theta_min 3.00
_exptl_absorpt_coefficient_mu 6.378
_exptl_absorpt_correction_T_max 0.7410
_exptl_absorpt_correction_T_min 0.1144
_exptl_absorpt_correction_type multi-scan
_exptl_absorpt_process_details 'REQAB (Rigaku, 1998)'
_exptl_crystal_colour purple
_exptl_crystal_density_diffrn 1.901
_exptl_crystal_density_method 'not measured'
_exptl_crystal_description plate
_exptl_crystal_F_000 2604
_exptl_crystal_size_max 0.60
_exptl_crystal_size_mid 0.30
_exptl_crystal_size_min 0.05
_refine_diff_density_max 4.440
_refine_diff_density_min -2.792
_refine_diff_density_rms 0.509
_refine_ls_extinction_method none
_refine_ls_goodness_of_fit_ref 1.793
_refine_ls_hydrogen_treatment constr
_refine_ls_matrix_type full
_refine_ls_number_parameters 267
_refine_ls_number_reflns 6050
_refine_ls_number_restraints 12
_refine_ls_restrained_S_all 1.792
_refine_ls_R_factor_all 0.0789
_refine_ls_R_factor_gt 0.0697
_refine_ls_shift/su_max 0.001
_refine_ls_shift/su_mean 0.000
_refine_ls_structure_factor_coef Fsqd
_refine_ls_weighting_details 'calc w=1/[\s^2^(Fo^2^)+(0.1000P)^2^+0.0000P] where P=(Fo^2^+2Fc^2^)/3'
_refine_ls_weighting_scheme calc
_refine_ls_wR_factor_gt 0.2327
_refine_ls_wR_factor_ref 0.2476
_reflns_number_gt 5504
_reflns_number_total 6050
_reflns_threshold_expression >2sigma(I)
_cod_data_source_file ic6b00741_si_006.cif
_cod_data_source_block Purple
_cod_original_cell_volume 4962.2(13)
_cod_original_sg_symbol_H-M 'P m m n'
_cod_database_code 4347869

loop_
_symmetry_equiv_pos_as_xyz
'x, y, z'
'-x+1/2, -y+1/2, z'
'x+1/2, -y, -z'
'-x, y+1/2, -z'
'-x, -y, -z'
'x-1/2, y-1/2, -z'
'-x-1/2, y, z'
'x, -y-1/2, z'

loop_
_atom_site_label
_atom_site_type_symbol
_atom_site_fract_x
_atom_site_fract_y
_atom_site_fract_z
_atom_site_U_iso_or_equiv
_atom_site_adp_type
_atom_site_occupancy
_atom_site_symmetry_multiplicity
_atom_site_calc_flag
_atom_site_refinement_flags
Pt2 Pt 0.15654(3) 0.2500 0.47545(4) 0.0318(2) Uani 1 2 d S
Pt1 Pt 0.2500 0.67127(3) 0.85128(4) 0.0328(2) Uani 1 2 d S
Ru1 Ru 0.2500 0.53322(6) 0.78111(8) 0.0316(3) Uani 1 2 d S
Ru2 Ru 0.2500 0.41734(6) 0.74433(8) 0.0318(3) Uani 1 2 d S
P1 P 0.0000 0.5000 0.5000 0.0602(15) Uani 1 2 d S
O6 O 0.2500 0.4484(6) 0.6221(7) 0.039(2) Uani 1 2 d S
O4 O 0.1253(5) 0.5321(4) 0.7783(6) 0.0414(19) Uani 1 1 d .
O7 O 0.1267(5) 0.4178(4) 0.7423(6) 0.0416(19) Uani 1 1 d .
O8 O 0.2500 0.3901(6) 0.8636(7) 0.043(3) Uani 1 2 d S
O5 O 0.2500 0.5047(6) 0.8995(7) 0.043(3) Uani 1 2 d S
O3 O 0.2500 0.5617(6) 0.6623(8) 0.050(3) Uani 1 2 d S
F1 F 0.0359(6) 0.5717(5) 0.4615(7) 0.079(3) Uani 1 1 d .
C10 C 0.2500 0.5358(10) 0.5188(11) 0.041(4) Uani 1 2 d S
C5 C 0.2500 0.3449(9) 0.3614(9) 0.035(3) Uani 1 2 d S
F2 F 0.0669(5) 0.5019(6) 0.5724(6) 0.078(3) Uani 1 1 d .
F3 F 0.0621(6) 0.4533(5) 0.4462(6) 0.077(3) Uani 1 1 d .
C13 C 0.2500 0.4372(9) 0.9170(11) 0.045(4) Uani 1 2 d S
C9 C 0.2500 0.5120(9) 0.6078(12) 0.045(4) Uani 1 2 d S
C1 C 0.1385(12) 0.7500 0.7376(13) 0.054(5) Uani 1 2 d SD
N2 N 0.1485(13) 0.6895(9) 0.7785(12) 0.039(5) Uiso 0.50 1 d PD
N3 N 0.1237(7) 0.3272(5) 0.5567(7) 0.049(3) Uani 1 1 d .
N4 N 0.1796(13) 0.3392(13) 0.3981(14) 0.038(5) Uiso 0.50 1 d P
P2 P 0.0000 0.5000 1.0000 0.096(3) Uani 1 2 d S
O9 O 0.2500 0.3070(6) 0.6993(7) 0.040(3) Uani 1 2 d S
C11 C 0.0880(8) 0.4760(6) 0.7595(9) 0.046(3) Uani 1 1 d .
C6 C 0.2500 0.3944(11) 0.2834(10) 0.045(4) Uani 1 2 d S
F5 F 0.0564(8) 0.4595(7) 0.9378(8) 0.118(5) Uani 1 1 d .
F6 F 0.0718(10) 0.5379(8) 1.0457(9) 0.132(5) Uani 1 1 d .
F4 F -0.0030(9) 0.5621(7) 0.9348(8) 0.119(4) Uani 1 1 d .
C12 C -0.0033(9) 0.4751(9) 0.7525(12) 0.069(5) Uani 1 1 d .
C14 C 0.2500 0.4165(12) 1.0095(13) 0.081(9) Uani 1 2 d S
C7 C 0.1748(12) 0.3839(16) 0.2360(12) 0.112(9) Uani 1 1 d .
N1 N 0.1585(9) 0.6428(7) 0.9356(12) 0.092(6) Uani 1 1 d .
C8 C 0.2500 0.475(3) 0.311(3) 0.156(17) Uiso 1 2 d S
O11 O 0.0122(14) 0.2500 0.6700(16) 0.118(7) Uiso 1 2 d SD
O1 O 0.1730(11) 0.8112(8) 0.7553(11) 0.034(4) Uiso 0.50 1 d P
O2 O 0.3202(10) 0.3168(9) 0.3838(11) 0.033(4) Uiso 0.50 1 d P
C3 C 0.0294(15) 0.6850(12) 0.6605(16) 0.123(9) Uiso 1 1 d D
C2 C 0.0733(18) 0.7500 0.6657(19) 0.109(10) Uiso 1 2 d SD
C4 C 0.125(4) 0.7500 0.5941(16) 0.27(3) Uiso 1 2 d SD
N5 N -0.042(3) 0.2500 0.616(3) 0.52(8) Uiso 1 2 d SD
O12 O -0.1090(19) 0.2500 0.654(4) 0.33(3) Uiso 1 2 d SD
O10 O -0.034(5) 0.2500 0.556(2) 1.3(3) Uiso 1 2 d SD

loop_
_atom_site_aniso_label
_atom_site_aniso_U_11
_atom_site_aniso_U_22
_atom_site_aniso_U_33
_atom_site_aniso_U_23
_atom_site_aniso_U_13
_atom_site_aniso_U_12
Pt2 0.0239(3) 0.0377(4) 0.0339(4) 0.000 -0.0015(2) 0.000
Pt1 0.0353(4) 0.0233(3) 0.0399(4) 0.0009(2) 0.000 0.000
Ru1 0.0357(6) 0.0226(6) 0.0365(7) -0.0001(4) 0.000 0.000
Ru2 0.0376(6) 0.0227(6) 0.0349(7) 0.0007(4) 0.000 0.000
P1 0.060(3) 0.041(3) 0.079(4) -0.002(3) -0.030(3) 0.011(2)
O6 0.048(6) 0.028(5) 0.040(6) 0.003(5) 0.000 0.000
O4 0.027(4) 0.036(4) 0.061(6) -0.004(4) -0.004(4) -0.001(3)
O7 0.036(4) 0.030(4) 0.059(6) -0.006(3) 0.009(4) -0.003(3)
O8 0.066(8) 0.023(5) 0.040(7) 0.006(4) 0.000 0.000
O5 0.054(7) 0.034(6) 0.040(6) -0.005(5) 0.000 0.000
O3 0.062(8) 0.029(6) 0.058(8) 0.005(5) 0.000 0.000
F1 0.064(6) 0.058(5) 0.115(8) 0.011(5) -0.037(5) -0.008(4)
C10 0.030(8) 0.050(10) 0.044(10) 0.027(8) 0.000 0.000
C5 0.038(8) 0.045(8) 0.021(7) 0.002(6) 0.000 0.000
F2 0.057(5) 0.087(7) 0.091(7) -0.016(6) -0.035(5) 0.015(5)
F3 0.083(6) 0.060(5) 0.089(7) -0.007(5) -0.024(5) 0.028(5)
C13 0.063(11) 0.032(8) 0.040(10) 0.005(7) 0.000 0.000
C9 0.043(9) 0.041(9) 0.050(11) -0.013(8) 0.000 0.000
C1 0.049(10) 0.034(9) 0.078(15) 0.000 -0.021(10) 0.000
N3 0.046(6) 0.045(6) 0.055(7) -0.012(5) 0.001(5) 0.013(5)
P2 0.083(5) 0.108(6) 0.097(6) 0.032(5) 0.045(5) -0.017(5)
O9 0.050(7) 0.030(6) 0.040(6) -0.010(5) 0.000 0.000
C11 0.042(6) 0.030(6) 0.065(9) -0.001(5) 0.005(6) 0.002(5)
C6 0.047(9) 0.061(11) 0.027(8) 0.008(8) 0.000 0.000
F5 0.108(9) 0.145(12) 0.102(10) 0.033(9) 0.048(8) 0.021(8)
F6 0.138(12) 0.157(14) 0.103(10) 0.016(9) 0.028(9) -0.061(10)
F4 0.148(11) 0.114(10) 0.095(9) 0.027(8) 0.035(8) -0.024(9)
C12 0.045(8) 0.066(10) 0.095(13) -0.015(9) -0.002(8) 0.003(7)
C14 0.16(3) 0.051(12) 0.035(11) 0.012(9) 0.000 0.000
C7 0.079(11) 0.19(3) 0.063(12) 0.069(15) -0.014(10) 0.010(15)
N1 0.094(11) 0.044(7) 0.138(15) -0.002(8) 0.075(10) -0.012(7)

loop_
_atom_type_symbol
_atom_type_description
_atom_type_scat_dispersion_real
_atom_type_scat_dispersion_imag
_atom_type_scat_source
Pt Pt -1.7033 8.3905 'International Tables Vol C Tables 4.2.6.8 and 6.1.1.4'
Ru Ru -1.2594 0.8363 'International Tables Vol C Tables 4.2.6.8 and 6.1.1.4'
N N 0.0061 0.0033 'International Tables Vol C Tables 4.2.6.8 and 6.1.1.4'
O O 0.0106 0.0060 'International Tables Vol C Tables 4.2.6.8 and 6.1.1.4'
C C 0.0033 0.0016 'International Tables Vol C Tables 4.2.6.8 and 6.1.1.4'
P P 0.1023 0.0942 'International Tables Vol C Tables 4.2.6.8 and 6.1.1.4'
F F 0.0171 0.0103 'International Tables Vol C Tables 4.2.6.8 and 6.1.1.4'

loop_
_geom_angle_atom_site_label_1
_geom_angle_atom_site_label_2
_geom_angle_atom_site_label_3
_geom_angle
_geom_angle_site_symmetry_1
_geom_angle_site_symmetry_3
O2 Pt2 O2 78.7(11) 2 7_655
O2 Pt2 N3 94.8(6) 2 8_565
O2 Pt2 N3 171.5(6) 7_655 8_565
O2 Pt2 N3 171.5(6) 2 .
O2 Pt2 N3 94.8(6) 7_655 .
N3 Pt2 N3 91.1(7) 8_565 .
O2 Pt2 N4 91.4(9) 2 .
O2 Pt2 N4 12.8(7) 7_655 .
N3 Pt2 N4 172.6(7) 8_565 .
N3 Pt2 N4 82.3(7) . .
O2 Pt2 N4 12.8(7) 2 8_565
O2 Pt2 N4 91.4(9) 7_655 8_565
N3 Pt2 N4 82.3(7) 8_565 8_565
N3 Pt2 N4 172.6(7) . 8_565
N4 Pt2 N4 104.0(13) . 8_565
O2 Pt2 Pt2 79.0(5) 2 2
O2 Pt2 Pt2 79.0(5) 7_655 2
N3 Pt2 Pt2 105.3(3) 8_565 2
N3 Pt2 Pt2 105.3(3) . 2
N4 Pt2 Pt2 79.8(6) . 2
N4 Pt2 Pt2 79.8(6) 8_565 2
O1 Pt1 O1 76.5(11) 2_565 8_575
O1 Pt1 N2 91.8(10) 2_565 .
O1 Pt1 N2 15.4(6) 8_575 .
O1 Pt1 N2 15.4(6) 2_565 7_655
O1 Pt1 N2 91.8(10) 8_575 7_655
N2 Pt1 N2 106.8(12) . 7_655
O1 Pt1 N1 170.0(7) 2_565 .
O1 Pt1 N1 95.8(8) 8_575 .
N2 Pt1 N1 81.0(8) . .
N2 Pt1 N1 171.4(7) 7_655 .
O1 Pt1 N1 95.8(8) 2_565 7_655
O1 Pt1 N1 170.0(7) 8_575 7_655
N2 Pt1 N1 171.4(7) . 7_655
N2 Pt1 N1 81.0(8) 7_655 7_655
N1 Pt1 N1 90.9(11) . 7_655
O1 Pt1 Ru1 80.9(5) 2_565 .
O1 Pt1 Ru1 80.9(5) 8_575 .
N2 Pt1 Ru1 85.6(5) . .
N2 Pt1 Ru1 85.6(5) 7_655 .
N1 Pt1 Ru1 91.6(4) . .
N1 Pt1 Ru1 91.6(4) 7_655 .
O1 Pt1 Pt1 80.6(4) 2_565 2_565
O1 Pt1 Pt1 80.6(4) 8_575 2_565
N2 Pt1 Pt1 80.4(5) . 2_565
N2 Pt1 Pt1 80.4(5) 7_655 2_565
N1 Pt1 Pt1 104.8(4) . 2_565
N1 Pt1 Pt1 104.8(4) 7_655 2_565
Ru1 Pt1 Pt1 156.33(3) . 2_565
O5 Ru1 O3 179.9(5) . .
O5 Ru1 O4 91.1(3) . 7_655
O3 Ru1 O4 88.9(3) . 7_655
O5 Ru1 O4 91.1(3) . .
O3 Ru1 O4 88.9(3) . .
O4 Ru1 O4 177.2(5) 7_655 .
O5 Ru1 Ru2 89.7(3) . .
O3 Ru1 Ru2 90.2(3) . .
O4 Ru1 Ru2 89.1(2) 7_655 .
O4 Ru1 Ru2 89.1(2) . .
O5 Ru1 Pt1 82.0(3) . .
O3 Ru1 Pt1 98.1(3) . .
O4 Ru1 Pt1 91.1(2) 7_655 .
O4 Ru1 Pt1 91.1(2) . .
Ru2 Ru1 Pt1 171.64(7) . .
O8 Ru2 O7 91.0(3) . .
O8 Ru2 O7 91.0(3) . 7_655
O7 Ru2 O7 178.0(5) . 7_655
O8 Ru2 O6 178.4(4) . .
O7 Ru2 O6 89.0(3) . .
O7 Ru2 O6 89.0(3) 7_655 .
O8 Ru2 O9 94.6(4) . .
O7 Ru2 O9 89.9(2) . .
O7 Ru2 O9 89.9(2) 7_655 .
O6 Ru2 O9 87.0(4) . .
O8 Ru2 Ru1 89.5(3) . .
O7 Ru2 Ru1 90.0(2) . .
O7 Ru2 Ru1 90.0(2) 7_655 .
O6 Ru2 Ru1 88.9(3) . .
O9 Ru2 Ru1 175.9(3) . .
F1 P1 F1 180.0(7) 5_566 .
F1 P1 F3 88.9(6) 5_566 .
F1 P1 F3 91.1(6) . .
F1 P1 F3 91.1(6) 5_566 5_566
F1 P1 F3 88.9(6) . 5_566
F3 P1 F3 180.000(3) . 5_566
F1 P1 F2 89.0(5) 5_566 .
F1 P1 F2 91.0(5) . .
F3 P1 F2 88.9(5) . .
F3 P1 F2 91.1(5) 5_566 .
F1 P1 F2 91.0(5) 5_566 5_566
F1 P1 F2 89.0(5) . 5_566
F3 P1 F2 91.1(5) . 5_566
F3 P1 F2 88.9(5) 5_566 5_566
F2 P1 F2 179.999(2) . 5_566
C9 O6 Ru2 117.4(12) . .
C11 O4 Ru1 119.9(8) . .
C11 O7 Ru2 119.2(7) . .
C13 O8 Ru2 119.5(10) . .
C13 O5 Ru1 118.3(11) . .
C9 O3 Ru1 117.9(12) . .
N4 C5 N4 124(2) 7_655 .
N4 C5 O2 127.7(15) 7_655 7_655
N4 C5 O2 21.2(11) . 7_655
N4 C5 O2 21.2(11) 7_655 .
N4 C5 O2 127.7(15) . .
O2 C5 O2 121(2) 7_655 .
N4 C5 C6 114.8(12) 7_655 .
N4 C5 C6 114.8(12) . .
O2 C5 C6 117.5(10) 7_655 .
O2 C5 C6 117.5(10) . .
O8 C13 O5 123.0(16) . .
O8 C13 C14 119.9(16) . .
O5 C13 C14 117.2(16) . .
O6 C9 O3 125.7(19) . .
O6 C9 C10 118.1(16) . .
O3 C9 C10 116.2(16) . .
O1 C1 O1 122(2) 8_575 .
O1 C1 N2 126.1(17) 8_575 8_575
O1 C1 N2 24.0(10) . 8_575
O1 C1 N2 24.0(10) 8_575 .
O1 C1 N2 126.1(16) . .
N2 C1 N2 118(2) 8_575 .
O1 C1 C2 116.8(11) 8_575 .
O1 C1 C2 116.8(11) . .
N2 C1 C2 116.9(12) 8_575 .
N2 C1 C2 116.9(12) . .
O1 N2 C1 77(3) 8_575 .
O1 N2 Pt1 79(3) 8_575 .
C1 N2 Pt1 121.9(15) . .
O2 N4 C5 81(4) 7_655 .
O2 N4 Pt2 66(4) 7_655 .
C5 N4 Pt2 119.5(16) . .
F6 P2 F6 179.998(3) 5_567 .
F6 P2 F5 84.9(9) 5_567 .
F6 P2 F5 95.1(9) . .
F6 P2 F5 95.1(9) 5_567 5_567
F6 P2 F5 84.9(9) . 5_567
F5 P2 F5 180.0(8) . 5_567
F6 P2 F4 90.2(7) 5_567 5_567
F6 P2 F4 89.8(7) . 5_567
F5 P2 F4 93.0(7) . 5_567
F5 P2 F4 87.0(7) 5_567 5_567
F6 P2 F4 89.8(7) 5_567 .
F6 P2 F4 90.2(7) . .
F5 P2 F4 87.0(7) . .
F5 P2 F4 93.0(7) 5_567 .
F4 P2 F4 179.997(4) 5_567 .
O4 C11 O7 121.8(11) . .
O4 C11 C12 120.6(11) . .
O7 C11 C12 117.5(11) . .
C7 C6 C7 114(2) 7_655 .
C7 C6 C5 110.1(12) 7_655 .
C7 C6 C5 110.1(12) . .
C7 C6 C8 106.2(17) 7_655 .
C7 C6 C8 106.2(17) . .
C5 C6 C8 110(2) . .
N2 O1 C1 79(3) 8_575 .
N2 O1 Pt1 86(3) 8_575 2_565
C1 O1 Pt1 125.2(13) . 2_565
N4 O2 C5 78(4) 7_655 .
N4 O2 Pt2 101(4) 7_655 2
C5 O2 Pt2 129.0(13) . 2
C3 C2 C3 119(3) 8_575 .
C3 C2 C4 104(2) 8_575 .
C3 C2 C4 104(2) . .
C3 C2 C1 112.6(14) 8_575 .
C3 C2 C1 112.6(14) . .
C4 C2 C1 101(2) . .
O10 N5 O11 127(3) . .
O10 N5 O12 127(3) . .
O11 N5 O12 106(2) . .

loop_
_geom_bond_atom_site_label_1
_geom_bond_atom_site_label_2
_geom_bond_distance
_geom_bond_site_symmetry_2
Pt2 O2 1.981(17) 2
Pt2 O2 1.981(17) 7_655
Pt2 N3 2.031(10) 8_565
Pt2 N3 2.031(10) .
Pt2 N4 2.13(2) .
Pt2 N4 2.13(2) 8_565
Pt2 Pt2 3.0447(11) 2
Pt1 O1 2.025(16) 2_565
Pt1 O1 2.025(16) 8_575
Pt1 N2 2.060(18) .
Pt1 N2 2.060(18) 7_655
Pt1 N1 2.092(13) .
Pt1 N1 2.092(13) 7_655
Pt1 Ru1 2.8332(13) .
Pt1 Pt1 2.9599(12) 2_565
Ru1 O5 1.992(12) .
Ru1 O3 1.999(13) .
Ru1 O4 2.032(8) 7_655
Ru1 O4 2.032(8) .
Ru1 Ru2 2.2582(16) .
Ru2 O8 1.999(11) .
Ru2 O7 2.008(8) .
Ru2 O7 2.008(8) 7_655
Ru2 O6 2.065(12) .
Ru2 O9 2.199(10) .
P1 F1 1.595(10) 5_566
P1 F1 1.595(10) .
P1 F3 1.598(10) .
P1 F3 1.598(10) 5_566
P1 F2 1.602(8) .
P1 F2 1.602(8) 5_566
O6 C9 1.22(2) .
O4 C11 1.255(14) .
O7 C11 1.293(13) .
O8 C13 1.24(2) .
O5 C13 1.30(2) .
O3 C9 1.28(2) .
C10 C9 1.51(2) .
C5 N4 1.30(2) 7_655
C5 N4 1.30(2) .
C5 O2 1.311(19) 7_655
C5 O2 1.311(19) .
C5 C6 1.57(2) .
C13 C14 1.55(3) .
C1 O1 1.312(18) 8_575
C1 O1 1.312(18) .
C1 N2 1.326(15) 8_575
C1 N2 1.326(15) .
C1 C2 1.575(18) .
N2 O1 0.55(2) 8_575
N4 O2 0.48(3) 7_655
P2 F6 1.557(16) 5_567
P2 F6 1.557(16) .
P2 F5 1.562(12) .
P2 F5 1.562(12) 5_567
P2 F4 1.575(12) 5_567
P2 F4 1.575(12) .
C11 C12 1.492(18) .
C6 C7 1.46(2) 7_655
C6 C7 1.46(2) .
C6 C8 1.58(5) .
O11 N5 1.25(2) .
O1 N2 0.55(2) 8_575
O1 Pt1 2.025(16) 2_565
O2 N4 0.48(3) 7_655
O2 Pt2 1.981(17) 2
C3 C2 1.418(17) .
C2 C3 1.418(17) 8_575
C2 C4 1.44(2) .
N5 O10 0.99(3) .
N5 O12 1.25(2) .

loop_
_geom_torsion_atom_site_label_1
_geom_torsion_atom_site_label_2
_geom_torsion_atom_site_label_3
_geom_torsion_atom_site_label_4
_geom_torsion
_geom_torsion_site_symmetry_1
_geom_torsion_site_symmetry_4
O1 Pt1 Ru1 O5 141.1(5) 2_565 .
O1 Pt1 Ru1 O5 -141.1(5) 8_575 .
N2 Pt1 Ru1 O5 -126.4(6) . .
N2 Pt1 Ru1 O5 126.4(6) 7_655 .
N1 Pt1 Ru1 O5 -45.5(5) . .
N1 Pt1 Ru1 O5 45.5(5) 7_655 .
Pt1 Pt1 Ru1 O5 179.999(2) 2_565 .
O1 Pt1 Ru1 O3 -38.9(5) 2_565 .
O1 Pt1 Ru1 O3 38.9(5) 8_575 .
N2 Pt1 Ru1 O3 53.6(6) . .
N2 Pt1 Ru1 O3 -53.6(6) 7_655 .
N1 Pt1 Ru1 O3 134.5(5) . .
N1 Pt1 Ru1 O3 -134.5(5) 7_655 .
Pt1 Pt1 Ru1 O3 -0.001(2) 2_565 .
O1 Pt1 Ru1 O4 50.2(6) 2_565 7_655
O1 Pt1 Ru1 O4 127.9(6) 8_575 7_655
N2 Pt1 Ru1 O4 142.7(7) . 7_655
N2 Pt1 Ru1 O4 35.4(6) 7_655 7_655
N1 Pt1 Ru1 O4 -136.4(6) . 7_655
N1 Pt1 Ru1 O4 -45.4(6) 7_655 7_655
Pt1 Pt1 Ru1 O4 89.1(3) 2_565 7_655
O1 Pt1 Ru1 O4 -127.9(6) 2_565 .
O1 Pt1 Ru1 O4 -50.2(6) 8_575 .
N2 Pt1 Ru1 O4 -35.5(6) . .
N2 Pt1 Ru1 O4 -142.7(7) 7_655 .
N1 Pt1 Ru1 O4 45.4(6) . .
N1 Pt1 Ru1 O4 136.4(6) 7_655 .
Pt1 Pt1 Ru1 O4 -89.1(3) 2_565 .
O1 Pt1 Ru1 Ru2 141.1(5) 2_565 .
O1 Pt1 Ru1 Ru2 -141.1(5) 8_575 .
N2 Pt1 Ru1 Ru2 -126.4(6) . .
N2 Pt1 Ru1 Ru2 126.4(6) 7_655 .
N1 Pt1 Ru1 Ru2 -45.5(5) . .
N1 Pt1 Ru1 Ru2 45.5(5) 7_655 .
Pt1 Pt1 Ru1 Ru2 179.999(2) 2_565 .
O5 Ru1 Ru2 O8 0.000(2) . .
O3 Ru1 Ru2 O8 180.000(2) . .
O4 Ru1 Ru2 O8 91.1(3) 7_655 .
O4 Ru1 Ru2 O8 -91.1(3) . .
Pt1 Ru1 Ru2 O8 0.000(3) . .
O5 Ru1 Ru2 O7 91.0(3) . .
O3 Ru1 Ru2 O7 -89.0(3) . .
O4 Ru1 Ru2 O7 -178.0(4) 7_655 .
O4 Ru1 Ru2 O7 -0.1(4) . .
Pt1 Ru1 Ru2 O7 91.0(3) . .
O5 Ru1 Ru2 O7 -91.0(3) . 7_655
O3 Ru1 Ru2 O7 89.0(3) . 7_655
O4 Ru1 Ru2 O7 0.1(4) 7_655 7_655
O4 Ru1 Ru2 O7 178.0(4) . 7_655
Pt1 Ru1 Ru2 O7 -91.0(3) . 7_655
O5 Ru1 Ru2 O6 180.000(2) . .
O3 Ru1 Ru2 O6 0.000(2) . .
O4 Ru1 Ru2 O6 -88.9(3) 7_655 .
O4 Ru1 Ru2 O6 88.9(3) . .
Pt1 Ru1 Ru2 O6 180.000(2) . .
O5 Ru1 Ru2 O9 180.00(2) . .
O3 Ru1 Ru2 O9 0.00(2) . .
O4 Ru1 Ru2 O9 -88.9(3) 7_655 .
O4 Ru1 Ru2 O9 88.9(3) . .
Pt1 Ru1 Ru2 O9 180.00(2) . .
O8 Ru2 O6 C9 0.00(6) . .
O7 Ru2 O6 C9 90.0(2) . .
O7 Ru2 O6 C9 -90.0(2) 7_655 .
O9 Ru2 O6 C9 180.000(5) . .
Ru1 Ru2 O6 C9 0.000(5) . .
O5 Ru1 O4 C11 -89.9(10) . .
O3 Ru1 O4 C11 89.9(11) . .
O4 Ru1 O4 C11 49(10) 7_655 .
Ru2 Ru1 O4 C11 -0.3(10) . .
Pt1 Ru1 O4 C11 -171.9(10) . .
O8 Ru2 O7 C11 90.0(10) . .
O7 Ru2 O7 C11 -91(13) 7_655 .
O6 Ru2 O7 C11 -88.4(10) . .
O9 Ru2 O7 C11 -175.4(10) . .
Ru1 Ru2 O7 C11 0.5(10) . .
O7 Ru2 O8 C13 -90.0(2) . .
O7 Ru2 O8 C13 90.0(2) 7_655 .
O6 Ru2 O8 C13 0.00(7) . .
O9 Ru2 O8 C13 180.000(6) . .
Ru1 Ru2 O8 C13 0.000(6) . .
O3 Ru1 O5 C13 0(100) . .
O4 Ru1 O5 C13 -89.1(2) 7_655 .
O4 Ru1 O5 C13 89.1(2) . .
Ru2 Ru1 O5 C13 0.000(6) . .
Pt1 Ru1 O5 C13 180.000(6) . .
O5 Ru1 O3 C9 0(100) . .
O4 Ru1 O3 C9 89.1(2) 7_655 .
O4 Ru1 O3 C9 -89.1(2) . .
Ru2 Ru1 O3 C9 0.000(5) . .
Pt1 Ru1 O3 C9 180.000(5) . .
Ru2 O8 C13 O5 0.000(8) . .
Ru2 O8 C13 C14 180.000(7) . .
Ru1 O5 C13 O8 0.000(8) . .
Ru1 O5 C13 C14 180.000(7) . .
Ru2 O6 C9 O3 0.000(7) . .
Ru2 O6 C9 C10 180.000(5) . .
Ru1 O3 C9 O6 0.000(7) . .
Ru1 O3 C9 C10 180.000(5) . .
O1 C1 N2 O1 -90(4) . 8_575
N2 C1 N2 O1 -116(3) 8_575 8_575
C2 C1 N2 O1 96(4) . 8_575
O1 C1 N2 Pt1 67(3) 8_575 .
O1 C1 N2 Pt1 -22(4) . .
N2 C1 N2 Pt1 -49(4) 8_575 .
C2 C1 N2 Pt1 163.2(18) . .
O1 Pt1 N2 O1 9(3) 2_565 8_575
N2 Pt1 N2 O1 13(3) 7_655 8_575
N1 Pt1 N2 O1 -164(3) . 8_575
N1 Pt1 N2 O1 -143(4) 7_655 8_575
Ru1 Pt1 N2 O1 -71(3) . 8_575
Pt1 Pt1 N2 O1 89(3) 2_565 8_575
O1 Pt1 N2 C1 -57(2) 2_565 .
O1 Pt1 N2 C1 -66(3) 8_575 .
N2 Pt1 N2 C1 -54(2) 7_655 .
N1 Pt1 N2 C1 130(2) . .
N1 Pt1 N2 C1 151(4) 7_655 .
Ru1 Pt1 N2 C1 -138(2) . .
Pt1 Pt1 N2 C1 23.3(19) 2_565 .
N4 C5 N4 O2 -106(4) 7_655 7_655
O2 C5 N4 O2 -80(5) . 7_655
C6 C5 N4 O2 103(4) . 7_655
N4 C5 N4 Pt2 -50(4) 7_655 .
O2 C5 N4 Pt2 56(4) 7_655 .
O2 C5 N4 Pt2 -24(3) . .
C6 C5 N4 Pt2 158.6(13) . .
O2 Pt2 N4 O2 6(4) 2 7_655
N3 Pt2 N4 O2 -140(5) 8_565 7_655
N3 Pt2 N4 O2 -168(4) . 7_655
N4 Pt2 N4 O2 8(5) 8_565 7_655
Pt2 Pt2 N4 O2 85(4) 2 7_655
O2 Pt2 N4 C5 -57.2(18) 2 .
O2 Pt2 N4 C5 -64(4) 7_655 .
N3 Pt2 N4 C5 156(4) 8_565 .
N3 Pt2 N4 C5 128.5(18) . .
N4 Pt2 N4 C5 -55(2) 8_565 .
Pt2 Pt2 N4 C5 21.4(17) 2 .
Ru1 O4 C11 O7 0.7(18) . .
Ru1 O4 C11 C12 -176.5(11) . .
Ru2 O7 C11 O4 -0.8(18) . .
Ru2 O7 C11 C12 176.5(11) . .
N4 C5 C6 C7 40(3) 7_655 7_655
N4 C5 C6 C7 -166(2) . 7_655
O2 C5 C6 C7 -143.0(19) 7_655 7_655
O2 C5 C6 C7 16(2) . 7_655
N4 C5 C6 C7 166(2) 7_655 .
N4 C5 C6 C7 -40(3) . .
O2 C5 C6 C7 -16(2) 7_655 .
O2 C5 C6 C7 143.0(19) . .
N4 C5 C6 C8 -77.0(17) 7_655 .
N4 C5 C6 C8 77.0(17) . .
O2 C5 C6 C8 100.4(15) 7_655 .
O2 C5 C6 C8 -100.4(15) . .
O1 C1 O1 N2 -107(4) 8_575 8_575
N2 C1 O1 N2 -78(4) . 8_575
C2 C1 O1 N2 96(4) . 8_575
O1 C1 O1 Pt1 -29(4) 8_575 2_565
N2 C1 O1 Pt1 77(3) 8_575 2_565
N2 C1 O1 Pt1 -1(4) . 2_565
C2 C1 O1 Pt1 173.7(18) . 2_565
N4 C5 O2 N4 -89(5) . 7_655
O2 C5 O2 N4 -114(4) 7_655 7_655
C6 C5 O2 N4 88(4) . 7_655
N4 C5 O2 Pt2 94(4) 7_655 2
N4 C5 O2 Pt2 5(3) . 2
O2 C5 O2 Pt2 -19(3) 7_655 2
C6 C5 O2 Pt2 -177.7(13) . 2
O1 C1 C2 C3 170(2) 8_575 8_575
O1 C1 C2 C3 -32(4) . 8_575
N2 C1 C2 C3 -5(4) 8_575 8_575
N2 C1 C2 C3 143(2) . 8_575
O1 C1 C2 C3 32(4) 8_575 .
O1 C1 C2 C3 -170(2) . .
N2 C1 C2 C3 -143(2) 8_575 .
N2 C1 C2 C3 5(4) . .
O1 C1 C2 C4 -79.1(19) 8_575 .
O1 C1 C2 C4 79.1(19) . .
N2 C1 C2 C4 106(2) 8_575 .
N2 C1 C2 C4 -106(2) . .
